data_7044914
loop_
_publ_author_name
'Huang, Xianqiang'
'Li, Jikun'
'Shen, Guodong'
'Xin, Nana'
'Lin, Zhengguo'
'Chi, Yingnan'
'Dou, Jianmin'
'Li, Dacheng'
'Hu, Changwen'

_publ_section_title
;
 Three Pd-decavanadates with a controllable molar ratio of Pd to
 decavanadate and their heterogeneous aerobic oxidation of benzylic C-H
 bonds.
;
_journal_issue 3
_journal_name_full 'Dalton transactions (Cambridge, England : 2003)'
_journal_page_first 726
_journal_page_last 733
_journal_paper_doi 10.1039/c7dt03898d
_journal_volume 47
_journal_year 2018
_chemical_formula_moiety 'C8 H42 N8 O32 Pd2 V10'
_chemical_formula_sum 'C8 H42 N8 O32 Pd2 V10'
_chemical_formula_weight 1484.69
_space_group_crystal_system monoclinic
_space_group_IT_number 14
_space_group_name_Hall '-P 2ybc'
_space_group_name_H-M_alt 'P 1 21/c 1'
_symmetry_space_group_name_Hall '-P 2ybc'
_symmetry_space_group_name_H-M 'P 1 21/c 1'
_atom_sites_solution_hydrogens mixed
_audit_creation_method SHELXL-2014/6
_audit_update_record
;
2017-11-12 deposited with the CCDC.
2017-11-30 downloaded from the CCDC.
;
_cell_angle_alpha 90
_cell_angle_beta 93.083(12)
_cell_angle_gamma 90
_cell_formula_units_Z 2
_cell_length_a 9.715(7)
_cell_length_b 10.642(7)
_cell_length_c 19.195(13)
_cell_measurement_reflns_used 4311
_cell_measurement_temperature 296(2)
_cell_measurement_theta_max 28.120
_cell_measurement_theta_min 2.189
_cell_volume 1982(2)
_computing_structure_refinement 'SHELXL-2014/6 (Sheldrick, 2014)'
_diffrn_ambient_temperature 296(2)
_diffrn_measured_fraction_theta_full 0.925
_diffrn_measured_fraction_theta_max 0.943
_diffrn_measurement_device_type 'CCD area detector'
_diffrn_measurement_method 'phi and omega scans'
_diffrn_radiation_type MoK\a
_diffrn_radiation_wavelength 0.71073
_diffrn_reflns_av_R_equivalents 0.0354
_diffrn_reflns_av_unetI/netI 0.0450
_diffrn_reflns_Laue_measured_fraction_full 0.925
_diffrn_reflns_Laue_measured_fraction_max 0.943
_diffrn_reflns_limit_h_max 11
_diffrn_reflns_limit_h_min -11
_diffrn_reflns_limit_k_max 12
_diffrn_reflns_limit_k_min -12
_diffrn_reflns_limit_l_max 22
_diffrn_reflns_limit_l_min -11
_diffrn_reflns_number 8598
_diffrn_reflns_point_group_measured_fraction_full 0.925
_diffrn_reflns_point_group_measured_fraction_max 0.943
_diffrn_reflns_theta_full 25.242
_diffrn_reflns_theta_max 25.050
_diffrn_reflns_theta_min 2.125
_exptl_absorpt_coefficient_mu 3.233
_exptl_absorpt_correction_T_max 0.5641
_exptl_absorpt_correction_T_min 0.4869
_exptl_absorpt_correction_type multi-scan
_exptl_absorpt_process_details sadabs
_exptl_crystal_colour orange
_exptl_crystal_density_diffrn 2.488
_exptl_crystal_description block
_exptl_crystal_F_000 1448
_exptl_crystal_size_max 0.260
_exptl_crystal_size_mid 0.230
_exptl_crystal_size_min 0.200
_refine_diff_density_max 1.733
_refine_diff_density_min -3.143
_refine_diff_density_rms 0.257
_refine_ls_extinction_method none
_refine_ls_goodness_of_fit_ref 1.133
_refine_ls_hydrogen_treatment constr
_refine_ls_matrix_type full
_refine_ls_number_parameters 271
_refine_ls_number_reflns 3314
_refine_ls_number_restraints 1
_refine_ls_restrained_S_all 1.133
_refine_ls_R_factor_all 0.0879
_refine_ls_R_factor_gt 0.0737
_refine_ls_shift/su_max 0.000
_refine_ls_shift/su_mean 0.000
_refine_ls_structure_factor_coef Fsqd
_refine_ls_weighting_details 'w=1/[\s^2^(Fo^2^)+(0.1856P)^2^] where P=(Fo^2^+2Fc^2^)/3'
_refine_ls_weighting_scheme calc
_refine_ls_wR_factor_gt 0.2254
_refine_ls_wR_factor_ref 0.2518
_reflns_Friedel_coverage 0.000
_reflns_number_gt 2650
_reflns_number_total 3314
_reflns_threshold_expression 'I > 2\s(I)'
_cod_data_source_file c7dt03898d2.cif
_cod_data_source_block 1
_cod_depositor_comments 'Adding full bibliography for 7044911--7044914.cif.'
_cod_database_code 7044914
_shelx_space_group_comment
;
The symmetry employed for this shelxl refinement is uniquely defined
by the following loop, which should always be used as a source of
symmetry information in preference to the above space-group names.
They are only intended as comments.
;
_shelx_estimated_absorpt_t_min 0.487
_shelx_estimated_absorpt_t_max 0.564
_shelxl_version_number 2014/6

loop_
_space_group_symop_operation_xyz
'x, y, z'
'-x, y+1/2, -z+1/2'
'-x, -y, -z'
'x, -y-1/2, z-1/2'

loop_
_atom_site_label
_atom_site_type_symbol
_atom_site_fract_x
_atom_site_fract_y
_atom_site_fract_z
_atom_site_U_iso_or_equiv
_atom_site_adp_type
_atom_site_occupancy
_atom_site_site_symmetry_order
_atom_site_calc_flag
_atom_site_refinement_flags_posn
_atom_site_refinement_flags_adp
Pd1 Pd 0.68179(8) 0.14697(6) 0.16126(4) 0.0397(4) Uani 1 1 d . .
V1 V 0.63534(15) 0.43200(12) 0.03894(7) 0.0293(4) Uani 1 1 d . .
V2 V 0.64187(18) 0.65211(13) 0.14611(8) 0.0363(5) Uani 1 1 d . .
V3 V 0.37257(16) 0.49022(13) 0.12290(7) 0.0328(4) Uani 1 1 d . .
V4 V 0.34705(16) 0.28692(12) 0.01298(8) 0.0338(5) Uani 1 1 d . .
V5 V 0.60406(17) 0.21658(12) -0.06676(8) 0.0375(5) Uani 1 1 d . .
N1 N 0.6778(10) 0.2852(7) 0.2357(4) 0.048(2) Uani 1 1 d . .
H1A H 0.6253 0.3488 0.2201 0.057 Uiso 1 1 calc R U
H1B H 0.6429 0.2551 0.2742 0.057 Uiso 1 1 calc R U
N2 N 0.8870(9) 0.1828(7) 0.1641(4) 0.047(2) Uani 1 1 d . .
H2 H 0.9025 0.2506 0.1309 0.057 Uiso 1 1 calc DR U
N3 N 0.7242(11) 0.0115(8) 0.0901(5) 0.060(3) Uani 1 1 d . .
H3A H 0.7071 -0.0643 0.1072 0.073 Uiso 1 1 calc R U
H3B H 0.6714 0.0222 0.0512 0.073 Uiso 1 1 calc R U
N4 N 0.0174(10) 0.6541(10) 0.0706(6) 0.067(3) Uani 1 1 d . .
H4C H -0.0426 0.6255 0.1018 0.081 Uiso 1 1 d R U
H4D H -0.0151 0.7275 0.0516 0.081 Uiso 1 1 d R U
H4F H 0.0256 0.5960 0.0363 0.081 Uiso 1 1 d R U
H4E H 0.1016 0.6670 0.0927 0.081 Uiso 1 1 d R U
O1 O 0.7211(6) 0.5408(5) -0.0258(3) 0.0319(13) Uani 1 1 d . .
O2 O 0.7214(7) 0.4862(5) 0.1134(3) 0.0376(15) Uani 1 1 d . .
O3 O 0.4822(7) 0.3553(5) 0.0865(3) 0.0334(14) Uani 1 1 d . .
O4 O 0.7100(6) 0.2938(5) 0.0174(3) 0.0353(14) Uani 1 1 d . .
O5 O 0.7418(7) 0.7242(5) 0.0755(3) 0.0379(14) Uani 1 1 d . .
O6 O 0.7424(8) 0.6751(7) 0.2149(4) 0.0515(18) Uani 1 1 d . .
O7 O 0.5180(7) 0.7851(5) 0.1432(3) 0.0387(15) Uani 1 1 d . .
O8 O 0.5063(7) 0.5417(6) 0.1844(3) 0.0389(15) Uani 1 1 d . .
O9 O 0.2843(7) 0.6574(5) 0.1180(3) 0.0360(14) Uani 1 1 d . .
O10 O 0.2653(8) 0.4147(7) 0.1691(4) 0.0528(19) Uani 1 1 d . .
O11 O 0.2435(7) 0.2097(5) 0.0605(4) 0.0457(17) Uani 1 1 d . .
O12 O 0.4778(7) 0.1635(5) -0.0070(3) 0.0364(14) Uani 1 1 d . .
O13 O 0.6984(8) 0.0940(6) -0.0773(4) 0.0519(19) Uani 1 1 d . .
O14 O 0.4959(6) 0.4063(4) -0.0470(3) 0.0274(12) Uani 1 1 d . .
O15 O 0.4732(10) 0.1038(8) 0.1642(4) 0.067(2) Uani 1 1 d . .
H15A H 0.4576 0.0684 0.2027 0.080 Uiso 1 1 d R U
H15B H 0.4485 0.0543 0.1311 0.080 Uiso 1 1 d R U
O16 O 0.9994(9) 0.3764(7) 0.0765(5) 0.067(2) Uani 1 1 d . .
H16C H 0.9362 0.4301 0.0823 0.080 Uiso 1 1 d DR U
H16D H 1.0667 0.3920 0.1054 0.080 Uiso 1 1 d R U
C1 C 0.8242(12) 0.3299(10) 0.2514(6) 0.052(3) Uani 1 1 d . .
H1C H 0.8412 0.4041 0.2237 0.062 Uiso 1 1 calc R U
H1D H 0.8360 0.3529 0.3003 0.062 Uiso 1 1 calc R U
C2 C 0.9258(13) 0.2307(12) 0.2356(6) 0.064(3) Uani 1 1 d . .
H2A H 0.9230 0.1631 0.2694 0.077 Uiso 1 1 calc R U
H2B H 1.0183 0.2653 0.2372 0.077 Uiso 1 1 calc R U
C3 C 0.9566(15) 0.0696(10) 0.1397(7) 0.074(4) Uani 1 1 d . .
H3C H 0.9596 0.0055 0.1757 0.088 Uiso 1 1 calc R U
H3D H 1.0504 0.0894 0.1286 0.088 Uiso 1 1 calc R U
C4 C 0.8745(17) 0.0221(11) 0.0744(8) 0.081(5) Uani 1 1 d . .
H4A H 0.8849 0.0801 0.0361 0.097 Uiso 1 1 calc R U
H4B H 0.9092 -0.0593 0.0609 0.097 Uiso 1 1 calc R U

loop_
_atom_site_aniso_label
_atom_site_aniso_U_11
_atom_site_aniso_U_22
_atom_site_aniso_U_33
_atom_site_aniso_U_23
_atom_site_aniso_U_13
_atom_site_aniso_U_12
Pd1 0.0612(6) 0.0224(5) 0.0361(5) 0.0050(2) 0.0097(4) -0.0070(3)
V1 0.0437(9) 0.0160(7) 0.0293(8) 0.0020(5) 0.0109(6) 0.0003(6)
V2 0.0485(10) 0.0257(9) 0.0354(9) -0.0036(5) 0.0092(7) -0.0027(6)
V3 0.0456(9) 0.0245(8) 0.0295(8) -0.0001(5) 0.0118(7) -0.0049(6)
V4 0.0477(10) 0.0173(7) 0.0377(9) 0.0017(5) 0.0125(7) -0.0057(6)
V5 0.0507(10) 0.0175(8) 0.0455(10) -0.0046(6) 0.0137(8) 0.0023(6)
N1 0.073(6) 0.036(5) 0.034(4) 0.000(3) 0.005(4) -0.011(4)
N2 0.058(5) 0.037(4) 0.048(5) 0.008(4) 0.010(4) -0.005(4)
N3 0.095(8) 0.025(4) 0.064(6) 0.001(4) 0.028(6) -0.012(4)
N4 0.039(5) 0.096(8) 0.067(7) -0.012(5) 0.010(5) 0.006(5)
O1 0.048(3) 0.021(3) 0.028(3) -0.003(2) 0.011(3) -0.002(2)
O2 0.053(4) 0.024(3) 0.037(3) 0.000(2) 0.012(3) -0.005(3)
O3 0.052(4) 0.016(3) 0.034(3) 0.004(2) 0.019(3) -0.001(2)
O4 0.045(4) 0.019(3) 0.042(3) 0.003(2) 0.012(3) 0.003(2)
O5 0.052(4) 0.019(3) 0.043(3) -0.002(2) 0.011(3) -0.003(3)
O6 0.063(5) 0.045(4) 0.047(4) -0.009(3) 0.006(3) -0.006(4)
O7 0.044(4) 0.028(3) 0.044(4) -0.010(3) 0.013(3) -0.003(3)
O8 0.055(4) 0.034(3) 0.029(3) -0.006(3) 0.014(3) -0.004(3)
O9 0.053(4) 0.025(3) 0.031(3) -0.001(2) 0.012(3) 0.004(3)
O10 0.069(5) 0.044(4) 0.049(4) 0.007(3) 0.025(4) -0.011(3)
O11 0.060(4) 0.025(3) 0.054(4) 0.008(3) 0.018(3) -0.010(3)
O12 0.048(4) 0.017(3) 0.045(4) 0.002(2) 0.008(3) 0.001(2)
O13 0.062(5) 0.025(3) 0.070(5) -0.005(3) 0.014(4) 0.009(3)
O14 0.037(3) 0.018(3) 0.029(3) 0.000(2) 0.011(2) -0.001(2)
O15 0.086(6) 0.064(5) 0.051(5) 0.003(4) 0.009(4) -0.024(5)
O16 0.051(5) 0.061(5) 0.090(7) 0.000(4) 0.015(4) -0.009(4)
C1 0.065(7) 0.042(6) 0.048(6) 0.001(4) -0.003(5) -0.011(5)
C2 0.070(8) 0.059(7) 0.063(7) 0.015(6) 0.002(6) -0.004(6)
C3 0.095(10) 0.037(6) 0.093(10) 0.008(6) 0.040(8) 0.004(6)
C4 0.124(12) 0.037(6) 0.086(9) -0.001(6) 0.048(9) 0.007(7)

loop_
_atom_type_symbol
_atom_type_description
_atom_type_scat_dispersion_real
_atom_type_scat_dispersion_imag
_atom_type_scat_source
O O 0.0106 0.0060 'International Tables Vol C Tables 4.2.6.8 and 6.1.1.4'
V V 0.3005 0.5294 'International Tables Vol C Tables 4.2.6.8 and 6.1.1.4'
Pd Pd -0.9988 1.0072 'International Tables Vol C Tables 4.2.6.8 and 6.1.1.4'
N N 0.0061 0.0033 'International Tables Vol C Tables 4.2.6.8 and 6.1.1.4'
C C 0.0033 0.0016 'International Tables Vol C Tables 4.2.6.8 and 6.1.1.4'
H H 0.0000 0.0000 'International Tables Vol C Tables 4.2.6.8 and 6.1.1.4'

loop_
_geom_angle_atom_site_label_1
_geom_angle_atom_site_label_2
_geom_angle_atom_site_label_3
_geom_angle
_geom_angle_site_symmetry_1
_geom_angle_site_symmetry_3
N2 Pd1 N3 85.3(4) . .
N2 Pd1 N1 84.4(3) . .
N3 Pd1 N1 169.5(4) . .
N2 Pd1 O15 176.4(3) . .
N3 Pd1 O15 95.4(4) . .
N1 Pd1 O15 94.9(3) . .
O4 V1 O2 107.3(3) . .
O4 V1 O1 99.1(3) . .
O2 V1 O1 97.3(3) . .
O4 V1 O3 95.6(2) . .
O2 V1 O3 95.8(3) . .
O1 V1 O3 156.4(3) . .
O4 V1 O14 87.8(3) . .
O2 V1 O14 164.7(3) . .
O1 V1 O14 81.6(2) . .
O3 V1 O14 80.6(3) . .
O4 V1 O14 166.2(3) . 3_665
O2 V1 O14 86.3(3) . 3_665
O1 V1 O14 81.0(2) . 3_665
O3 V1 O14 80.4(2) . 3_665
O14 V1 O14 78.5(2) . 3_665
O6 V2 O7 105.7(3) . .
O6 V2 O5 102.4(4) . .
O7 V2 O5 91.5(3) . .
O6 V2 O8 100.1(3) . .
O7 V2 O8 91.2(3) . .
O5 V2 O8 155.7(3) . .
O6 V2 O2 99.2(3) . .
O7 V2 O2 155.0(3) . .
O5 V2 O2 84.9(2) . .
O8 V2 O2 82.5(2) . .
O6 V2 O14 173.2(3) . 3_665
O7 V2 O14 80.6(2) . 3_665
O5 V2 O14 79.4(2) . 3_665
O8 V2 O14 77.2(2) . 3_665
O2 V2 O14 74.4(2) . 3_665
O6 V2 V5 138.5(3) . 3_665
O7 V2 V5 32.8(2) . 3_665
O5 V2 V5 82.8(2) . 3_665
O8 V2 V5 86.4(2) . 3_665
O2 V2 V5 122.3(2) . 3_665
O14 V2 V5 47.96(13) 3_665 3_665
O10 V3 O8 104.9(4) . .
O10 V3 O3 102.2(3) . .
O8 V3 O3 94.1(3) . .
O10 V3 O9 100.5(3) . .
O8 V3 O9 93.1(3) . .
O3 V3 O9 153.5(2) . .
O10 V3 O1 98.6(3) . 3_665
O8 V3 O1 156.2(2) . 3_665
O3 V3 O1 77.2(3) . 3_665
O9 V3 O1 86.1(3) . 3_665
O10 V3 O14 173.0(3) . 3_665
O8 V3 O14 82.0(2) . 3_665
O3 V3 O14 77.8(2) . 3_665
O9 V3 O14 77.9(2) . 3_665
O1 V3 O14 74.5(2) 3_665 3_665
O11 V4 O5 102.1(3) . 3_665
O11 V4 O12 102.0(3) . .
O5 V4 O12 93.1(3) 3_665 .
O11 V4 O1 100.3(3) . 3_665
O5 V4 O1 91.8(3) 3_665 3_665
O12 V4 O1 155.6(3) . 3_665
O11 V4 O3 101.0(3) . .
O5 V4 O3 156.0(2) 3_665 .
O12 V4 O3 88.4(3) . .
O1 V4 O3 77.7(2) 3_665 .
O11 V4 O14 175.6(3) . .
O5 V4 O14 81.4(2) 3_665 .
O12 V4 O14 80.4(2) . .
O1 V4 O14 76.8(2) 3_665 .
O3 V4 O14 75.2(2) . .
O13 V5 O12 103.6(3) . .
O13 V5 O7 103.8(3) . 3_665
O12 V5 O7 94.2(3) . 3_665
O13 V5 O9 98.8(3) . 3_665
O12 V5 O9 156.4(2) . 3_665
O7 V5 O9 87.6(3) 3_665 3_665
O13 V5 O4 99.2(3) . .
O12 V5 O4 87.4(3) . .
O7 V5 O4 155.9(3) 3_665 .
O9 V5 O4 81.7(3) 3_665 .
O13 V5 O14 172.3(3) . .
O12 V5 O14 80.8(2) . .
O7 V5 O14 82.0(2) 3_665 .
O9 V5 O14 76.2(2) 3_665 .
O4 V5 O14 74.5(2) . .
O13 V5 V2 137.0(3) . 3_665
O12 V5 V2 85.5(2) . 3_665
O7 V5 V2 33.24(18) 3_665 3_665
O9 V5 V2 83.1(2) 3_665 3_665
O4 V5 V2 123.40(17) . 3_665
O14 V5 V2 48.90(15) . 3_665
C1 N1 Pd1 108.1(6) . .
C1 N1 H1A 110.1 . .
Pd1 N1 H1A 110.1 . .
C1 N1 H1B 110.1 . .
Pd1 N1 H1B 110.1 . .
H1A N1 H1B 108.4 . .
C3 N2 C2 118.3(10) . .
C3 N2 Pd1 107.8(7) . .
C2 N2 Pd1 106.7(6) . .
C3 N2 H2 107.9 . .
C2 N2 H2 107.9 . .
Pd1 N2 H2 107.9 . .
C4 N3 Pd1 108.2(7) . .
C4 N3 H3A 110.1 . .
Pd1 N3 H3A 110.1 . .
C4 N3 H3B 110.1 . .
Pd1 N3 H3B 110.1 . .
H3A N3 H3B 108.4 . .
H4C N4 H4D 109.3 . .
H4C N4 H4F 109.4 . .
H4D N4 H4F 109.5 . .
H4C N4 H4E 109.6 . .
H4D N4 H4E 109.9 . .
H4F N4 H4E 109.1 . .
V1 O1 V4 108.6(3) . 3_665
V1 O1 V3 107.6(3) . 3_665
V4 O1 V3 97.3(3) 3_665 3_665
V1 O2 V2 111.8(3) . .
V3 O3 V1 107.7(2) . .
V3 O3 V4 99.8(3) . .
V1 O3 V4 107.9(3) . .
V1 O4 V5 109.7(3) . .
V4 O5 V2 113.6(3) 3_665 .
V5 O7 V2 113.9(3) 3_665 .
V3 O8 V2 114.7(3) . .
V3 O9 V5 112.3(3) . 3_665
V5 O12 V4 113.5(3) . .
V1 O14 V1 101.5(2) . 3_665
V1 O14 V3 94.5(2) . 3_665
V1 O14 V3 90.80(19) 3_665 3_665
V1 O14 V4 94.4(2) . .
V1 O14 V4 90.9(2) 3_665 .
V3 O14 V4 170.4(3) 3_665 .
V1 O14 V5 87.9(2) . .
V1 O14 V5 169.8(3) 3_665 .
V3 O14 V5 92.38(19) 3_665 .
V4 O14 V5 84.44(17) . .
V1 O14 V2 171.0(3) . 3_665
V1 O14 V2 87.5(2) 3_665 3_665
V3 O14 V2 85.65(19) 3_665 3_665
V4 O14 V2 84.98(19) . 3_665
V5 O14 V2 83.14(18) . 3_665
Pd1 O15 H15A 110.0 . .
Pd1 O15 H15B 110.7 . .
H15A O15 H15B 108.6 . .
H16C O16 H16D 108.6 . .
C2 C1 N1 111.2(9) . .
C2 C1 H1C 109.4 . .
N1 C1 H1C 109.4 . .
C2 C1 H1D 109.4 . .
N1 C1 H1D 109.4 . .
H1C C1 H1D 108.0 . .
C1 C2 N2 107.0(10) . .
C1 C2 H2A 110.3 . .
N2 C2 H2A 110.3 . .
C1 C2 H2B 110.3 . .
N2 C2 H2B 110.3 . .
H2A C2 H2B 108.6 . .
N2 C3 C4 107.6(11) . .
N2 C3 H3C 110.2 . .
C4 C3 H3C 110.2 . .
N2 C3 H3D 110.2 . .
C4 C3 H3D 110.2 . .
H3C C3 H3D 108.5 . .
N3 C4 C3 109.2(10) . .
N3 C4 H4A 109.8 . .
C3 C4 H4A 109.8 . .
N3 C4 H4B 109.8 . .
C3 C4 H4B 109.8 . .
H4A C4 H4B 108.3 . .

loop_
_geom_bond_atom_site_label_1
_geom_bond_atom_site_label_2
_geom_bond_distance
_geom_bond_site_symmetry_2
Pd1 N2 2.028(9) .
Pd1 N3 2.044(9) .
Pd1 N1 2.052(8) .
Pd1 O15 2.081(9) .
V1 O4 1.700(6) .
V1 O2 1.716(7) .
V1 O1 1.922(5) .
V1 O3 1.964(6) .
V1 O14 2.095(6) .
V1 O14 2.152(5) 3_665
V2 O6 1.619(8) .
V2 O7 1.857(6) .
V2 O5 1.874(6) .
V2 O8 1.939(6) .
V2 O2 2.040(6) .
V2 O14 2.351(6) 3_665
V2 V5 3.097(3) 3_665
V3 O10 1.618(6) .
V3 O8 1.794(7) .
V3 O3 1.940(6) .
V3 O9 1.974(6) .
V3 O1 2.056(6) 3_665
V3 O14 2.274(5) 3_665
V4 O11 1.618(6) .
V4 O5 1.866(7) 3_665
V4 O12 1.881(6) .
V4 O1 1.969(6) 3_665
V4 O3 2.011(7) .
V4 O14 2.282(5) .
V5 O13 1.613(7) .
V5 O12 1.815(6) .
V5 O7 1.836(7) 3_665
V5 O9 2.014(6) 3_665
V5 O4 2.041(7) .
V5 O14 2.316(5) .
V5 V2 3.097(3) 3_665
N1 C1 1.515(14) .
N1 H1A 0.8900 .
N1 H1B 0.8900 .
N2 C3 1.471(14) .
N2 C2 1.493(15) .
N2 H2 0.9800 .
N3 C4 1.511(18) .
N3 H3A 0.8900 .
N3 H3B 0.8900 .
N4 H4C 0.9111 .
N4 H4D 0.9114 .
N4 H4F 0.9108 .
N4 H4E 0.9110 .
O1 V4 1.969(6) 3_665
O1 V3 2.056(6) 3_665
O5 V4 1.866(7) 3_665
O7 V5 1.836(7) 3_665
O9 V5 2.014(6) 3_665
O14 V1 2.152(5) 3_665
O14 V3 2.274(5) 3_665
O14 V2 2.351(6) 3_665
O15 H15A 0.8498 .
O15 H15B 0.8500 .
O16 H16C 0.8501 .
O16 H16D 0.8501 .
C1 C2 1.488(17) .
C1 H1C 0.9700 .
C1 H1D 0.9700 .
C2 H2A 0.9700 .
C2 H2B 0.9700 .
C3 C4 1.53(2) .
C3 H3C 0.9700 .
C3 H3D 0.9700 .
C4 H4A 0.9700 .
C4 H4B 0.9700 .

loop_
_geom_hbond_atom_site_label_D
_geom_hbond_atom_site_label_H
_geom_hbond_atom_site_label_A
_geom_hbond_distance_DH
_geom_hbond_distance_HA
_geom_hbond_distance_DA
_geom_hbond_angle_DHA
_geom_hbond_site_symmetry_A
C2 H2B O6 0.97 2.63 3.364(15) 132.2 2_745
C1 H1C O2 0.97 2.52 3.240(13) 131.2 .
O16 H16D O10 0.85 2.24 3.082(12) 170.3 1_655
O16 H16C O2 0.85 2.28 3.060(10) 152.5 .
O16 H16C N4 0.85 2.53 2.964(13) 113.1 1_655
O15 H15B O13 0.85 2.33 3.113(11) 153.2 3_655
O15 H15A O8 0.85 2.20 2.976(10) 152.7 2_645
N4 H4E O9 0.91 1.82 2.702(12) 162.8 .
N4 H4F O16 0.91 2.19 2.839(14) 128.0 3_665
N4 H4F O16 0.91 2.48 2.964(13) 113.6 1_455
N3 H3B O13 0.89 2.61 3.327(12) 138.4 .
N3 H3B O12 0.89 2.57 3.086(12) 117.9 3_655
N3 H3B O12 0.89 2.61 3.367(13) 143.2 .
N3 H3A O7 0.89 2.56 3.328(10) 144.9 1_545
N3 H3A O5 0.89 2.36 3.076(10) 137.4 1_545
N2 H2 O16 0.98 1.97 2.908(8) 160.2 .
N1 H1B O9 0.89 2.39 3.124(10) 140.2 2_645
N1 H1B O7 0.89 2.31 3.082(10) 145.5 2_645
N1 H1A O8 0.89 2.44 3.320(11) 172.1 .
C2 H2B O6 0.97 2.63 3.364(15) 132.2 2_745
C1 H1C O2 0.97 2.52 3.240(13) 131.2 .
O16 H16D O10 0.85 2.24 3.082(12) 170.3 1_655
O16 H16C O2 0.85 2.28 3.060(10) 152.5 .
O16 H16C N4 0.85 2.53 2.964(13) 113.1 1_655
O15 H15B O13 0.85 2.33 3.113(11) 153.2 3_655
O15 H15A O8 0.85 2.20 2.976(10) 152.7 2_645
N4 H4E O9 0.91 1.82 2.702(12) 162.8 .
N4 H4F O16 0.91 2.19 2.839(14) 128.0 3_665
N4 H4F O16 0.91 2.48 2.964(13) 113.6 1_455
N3 H3B O13 0.89 2.61 3.327(12) 138.4 .
N3 H3B O12 0.89 2.57 3.086(12) 117.9 3_655
N3 H3B O12 0.89 2.61 3.367(13) 143.2 .
N3 H3A O7 0.89 2.56 3.328(10) 144.9 1_545
N3 H3A O5 0.89 2.36 3.076(10) 137.4 1_545
N2 H2 O16 0.98 1.97 2.908(8) 160.2 .
N1 H1B O9 0.89 2.39 3.124(10) 140.2 2_645
N1 H1B O7 0.89 2.31 3.082(10) 145.5 2_645
N1 H1A O8 0.89 2.44 3.320(11) 172.1 .
